data_7043647
loop_
_publ_author_name
'Xie, Zhu-Lin'
'Durgaprasad, Gummadi'
'Ali, Azim K.'
'Rose, Michael J.'

_publ_section_title
;
 Substitution reactions of iron(ii) carbamoyl-thioether complexes related
 to mono-iron hydrogenase
;
_journal_name_full 'Dalton Trans.'
_journal_paper_doi 10.1039/C7DT01696D
_journal_year 2017
_chemical_formula_moiety 'C62 H38 B F25 Fe N4 O2 S'
_chemical_formula_sum 'C62 H38 B F25 Fe N4 O2 S'
_chemical_formula_weight 1444.68
_chemical_name_systematic
;
 ?
;
_space_group_crystal_system triclinic
_space_group_IT_number 2
_space_group_name_Hall '-P 1'
_space_group_name_H-M_alt 'P -1'
_symmetry_space_group_name_Hall '-P 1'
_symmetry_space_group_name_H-M 'P -1'
_atom_sites_solution_hydrogens geom
_audit_creation_method SHELXL-2013
_audit_update_record
;
2017-06-08 deposited with the CCDC.
2017-06-22 downloaded from the CCDC.
;
_cell_angle_alpha 98.635(2)
_cell_angle_beta 98.815(2)
_cell_angle_gamma 99.964(2)
_cell_formula_units_Z 2
_cell_length_a 12.6230(4)
_cell_length_b 13.1564(3)
_cell_length_c 19.2160(4)
_cell_measurement_reflns_used 7814
_cell_measurement_temperature 100(2)
_cell_measurement_theta_max 74.1400
_cell_measurement_theta_min 3.6130
_cell_volume 3054.41(14)
_computing_cell_refinement 'CrysAlisPro V 1.171.37.31, Agilent Technologies'
_computing_data_collection 'CrysAlisPro V 1.171.37.31, Agilent Technologies'
_computing_data_reduction 'CrysAlisPro V 1.171.37.31, Agilent Technologies'
_computing_molecular_graphics 'XP SHELXTL/PC, Siemens Analytical'
_computing_publication_material 'XL SHELXTL/PC, Siemens Analytical'
_computing_structure_refinement 'Shelxl-2013, Sheldrick, G. M.'
_computing_structure_solution
;

SUPERFLIP.  Palatinus, L. and Chapuis, G., J. Appl. Cryst. 40, 786-790.
;
_diffrn_ambient_temperature 100(2)
_diffrn_measured_fraction_theta_full 0.999
_diffrn_measured_fraction_theta_max 0.966
_diffrn_measurement_device_type 'Agilent SuperNova Dual with AtlasS2 detector'
_diffrn_measurement_method \w-scans
_diffrn_radiation_type CuK\a
_diffrn_radiation_wavelength 1.54184
_diffrn_reflns_av_R_equivalents 0.0388
_diffrn_reflns_av_unetI/netI 0.0633
_diffrn_reflns_Laue_measured_fraction_full 0.999
_diffrn_reflns_Laue_measured_fraction_max 0.966
_diffrn_reflns_limit_h_max 15
_diffrn_reflns_limit_h_min -15
_diffrn_reflns_limit_k_max 14
_diffrn_reflns_limit_k_min -16
_diffrn_reflns_limit_l_max 18
_diffrn_reflns_limit_l_min -23
_diffrn_reflns_number 21026
_diffrn_reflns_point_group_measured_fraction_full 0.999
_diffrn_reflns_point_group_measured_fraction_max 0.966
_diffrn_reflns_theta_full 67.684
_diffrn_reflns_theta_max 74.417
_diffrn_reflns_theta_min 2.366
_diffrn_source 'sealed X-ray tube'
_exptl_absorpt_coefficient_mu 3.428
_exptl_absorpt_correction_T_max 1.00000
_exptl_absorpt_correction_T_min 0.84368
_exptl_absorpt_correction_type multi-scan
_exptl_absorpt_process_details
;
CrysAlisPro, Agilent Technologies,
Version 1.171.37.35h (release 09-02-2015 CrysAlis171 .NET)
(compiled Feb  9 2015,16:26:32)
Empirical absorption correction using spherical harmonics,
 implemented in SCALE3 ABSPACK scaling algorithm.
;
_exptl_crystal_colour orenge
_exptl_crystal_density_diffrn 1.571
_exptl_crystal_description prism
_exptl_crystal_F_000 1452
_exptl_crystal_size_max 0.500
_exptl_crystal_size_mid 0.300
_exptl_crystal_size_min 0.200
_refine_diff_density_max 1.157
_refine_diff_density_min -0.443
_refine_diff_density_rms 0.068
_refine_ls_extinction_method none
_refine_ls_goodness_of_fit_ref 1.032
_refine_ls_hydrogen_treatment constr
_refine_ls_matrix_type full
_refine_ls_number_parameters 866
_refine_ls_number_reflns 12052
_refine_ls_number_restraints 0
_refine_ls_restrained_S_all 1.032
_refine_ls_R_factor_all 0.0790
_refine_ls_R_factor_gt 0.0524
_refine_ls_shift/su_max 0.000
_refine_ls_shift/su_mean 0.000
_refine_ls_structure_factor_coef Fsqd
_refine_ls_weighting_details 'w=1/[\s^2^(Fo^2^)+(0.0667P)^2^+1.4337P] where P=(Fo^2^+2Fc^2^)/3'
_refine_ls_weighting_scheme calc
_refine_ls_wR_factor_gt 0.1307
_refine_ls_wR_factor_ref 0.1429
_reflns_Friedel_coverage 0.000
_reflns_number_gt 8516
_reflns_number_total 12052
_reflns_threshold_expression 'I > 2\s(I)'
_cod_data_source_file c7dt01696d2.cif
_cod_data_source_block 3c
_cod_database_code 7043647
_shelx_space_group_comment
;
The symmetry employed for this shelxl refinement is uniquely defined
by the following loop, which should always be used as a source of
symmetry information in preference to the above space-group names.
They are only intended as comments.
;
_shelx_estimated_absorpt_t_min 0.279
_shelx_estimated_absorpt_t_max 0.547
_shelxl_version_number 2013-4

loop_
_space_group_symop_operation_xyz
'x, y, z'
'-x, -y, -z'

loop_
_atom_site_label
_atom_site_type_symbol
_atom_site_fract_x
_atom_site_fract_y
_atom_site_fract_z
_atom_site_U_iso_or_equiv
_atom_site_adp_type
_atom_site_occupancy
_atom_site_site_symmetry_order
_atom_site_calc_flag
_atom_site_refinement_flags_posn
_atom_site_refinement_flags_adp
C11 C 0.8413(3) 0.0014(3) 0.31669(17) 0.0291(7) Uani 1 1 d . .
C10 C 0.8865(4) -0.0470(3) 0.3709(2) 0.0410(9) Uani 1 1 d . .
H10 H 0.9459 -0.0809 0.3647 0.049 Uiso 1 1 calc R U
C9 C 0.8444(4) -0.0453(4) 0.4337(2) 0.0509(11) Uani 1 1 d . .
H9 H 0.8752 -0.0772 0.4710 0.061 Uiso 1 1 calc R U
C8 C 0.7577(4) 0.0031(4) 0.4412(2) 0.0491(11) Uani 1 1 d . .
H8 H 0.7281 0.0039 0.4838 0.059 Uiso 1 1 calc R U
C7 C 0.7127(3) 0.0507(3) 0.38750(19) 0.0369(8) Uani 1 1 d . .
H7 H 0.6526 0.0834 0.3939 0.044 Uiso 1 1 calc R U
C6 C 0.7541(3) 0.0516(3) 0.32382(17) 0.0265(7) Uani 1 1 d . .
C5 C 0.7001(3) 0.1061(2) 0.27012(17) 0.0232(6) Uani 1 1 d . .
C4 C 0.6606(3) 0.1948(3) 0.29495(18) 0.0291(7) Uani 1 1 d . .
H4 H 0.6788 0.2258 0.3443 0.035 Uiso 1 1 calc R U
C3 C 0.5942(3) 0.2378(3) 0.24722(19) 0.0295(7) Uani 1 1 d . .
H3 H 0.5697 0.3000 0.2636 0.035 Uiso 1 1 calc R U
C2 C 0.5644(3) 0.1902(3) 0.17688(18) 0.0278(7) Uani 1 1 d . .
H2 H 0.5156 0.2156 0.1442 0.033 Uiso 1 1 calc R U
C1 C 0.6079(3) 0.1032(3) 0.15474(17) 0.0245(6) Uani 1 1 d . .
C13 C 0.6199(3) -0.0445(3) 0.07088(17) 0.0259(7) Uani 1 1 d . .
C20 C 0.9067(3) -0.1449(3) 0.08241(18) 0.0268(7) Uani 1 1 d . .
H20 H 0.9555 -0.0824 0.1075 0.032 Uiso 1 1 calc R U
C21 C 0.9490(3) -0.2201(3) 0.0420(2) 0.0313(7) Uani 1 1 d . .
H21 H 1.0246 -0.2087 0.0393 0.038 Uiso 1 1 calc R U
C22 C 0.8785(3) -0.3117(3) 0.00604(19) 0.0316(7) Uani 1 1 d . .
H22 H 0.9050 -0.3653 -0.0209 0.038 Uiso 1 1 calc R U
C23 C 0.7689(3) -0.3238(3) 0.01001(18) 0.0291(7) Uani 1 1 d . .
H23 H 0.7190 -0.3856 -0.0150 0.035 Uiso 1 1 calc R U
C24 C 0.7317(3) -0.2451(2) 0.05087(17) 0.0254(6) Uani 1 1 d . .
H24 H 0.6560 -0.2545 0.0528 0.030 Uiso 1 1 calc R U
C19 C 0.7071(3) -0.2224(3) 0.22144(18) 0.0316(7) Uani 1 1 d . .
H19 H 0.7781 -0.2289 0.2132 0.038 Uiso 1 1 calc R U
C18 C 0.6575(4) -0.2864(3) 0.2630(2) 0.0402(9) Uani 1 1 d . .
H18 H 0.6940 -0.3357 0.2829 0.048 Uiso 1 1 calc R U
C17 C 0.5543(4) -0.2776(3) 0.2753(2) 0.0435(10) Uani 1 1 d . .
H17 H 0.5189 -0.3202 0.3040 0.052 Uiso 1 1 calc R U
C16 C 0.5036(3) -0.2061(3) 0.2452(2) 0.0389(9) Uani 1 1 d . .
H16 H 0.4327 -0.1983 0.2530 0.047 Uiso 1 1 calc R U
C15 C 0.5574(3) -0.1455(3) 0.20319(19) 0.0295(7) Uani 1 1 d . .
H15 H 0.5209 -0.0978 0.1813 0.035 Uiso 1 1 calc R U
C14 C 0.8111(3) 0.0480(3) 0.09840(18) 0.0269(7) Uani 1 1 d . .
C12 C 0.9717(3) 0.1209(3) 0.2438(2) 0.0382(8) Uani 1 1 d . .
H12A H 0.9211 0.1695 0.2460 0.057 Uiso 1 1 calc R U
H12B H 1.0063 0.1256 0.2018 0.057 Uiso 1 1 calc R U
H12C H 1.0282 0.1395 0.2873 0.057 Uiso 1 1 calc R U
C25 C 0.3123(2) 0.4777(2) 0.20215(15) 0.0197(6) Uani 1 1 d . .
C26 C 0.2693(3) 0.5558(3) 0.17209(17) 0.0243(6) Uani 1 1 d . .
H26 H 0.2066 0.5765 0.1869 0.029 Uiso 1 1 calc R U
C27 C 0.3156(3) 0.6041(3) 0.12113(17) 0.0271(7) Uani 1 1 d . .
C28 C 0.4096(3) 0.5802(2) 0.09968(17) 0.0260(7) Uani 1 1 d . .
H28 H 0.4423 0.6147 0.0659 0.031 Uiso 1 1 calc R U
C29 C 0.4544(3) 0.5037(2) 0.12959(16) 0.0229(6) Uani 1 1 d . .
C30 C 0.4061(2) 0.4536(2) 0.17883(16) 0.0208(6) Uani 1 1 d . .
H30 H 0.4381 0.4008 0.1975 0.025 Uiso 1 1 calc R U
C31 C 0.2632(4) 0.6850(3) 0.0896(2) 0.0419(9) Uani 1 1 d . .
C32 C 0.5555(3) 0.4721(3) 0.1093(2) 0.0319(8) Uani 1 1 d . .
C33 C 0.3515(2) 0.4976(2) 0.33885(16) 0.0195(6) Uani 1 1 d . .
C34 C 0.3303(3) 0.5895(3) 0.37702(18) 0.0259(7) Uani 1 1 d . .
H34 H 0.2613 0.6080 0.3645 0.031 Uiso 1 1 calc R U
C35 C 0.4072(3) 0.6539(3) 0.43247(19) 0.0296(7) Uani 1 1 d . .
C36 C 0.5109(3) 0.6326(3) 0.45189(18) 0.0308(7) Uani 1 1 d . .
H36 H 0.5638 0.6776 0.4893 0.037 Uiso 1 1 calc R U
C37 C 0.5337(3) 0.5428(3) 0.41434(16) 0.0232(6) Uani 1 1 d . .
C38 C 0.4557(2) 0.4771(2) 0.36018(16) 0.0200(6) Uani 1 1 d . .
H38 H 0.4737 0.4154 0.3365 0.024 Uiso 1 1 calc R U
C39 C 0.6459(3) 0.5196(3) 0.42950(19) 0.0322(8) Uani 1 1 d . .
C40 C 0.3810(4) 0.7511(3) 0.4720(2) 0.0458(10) Uani 1 1 d . .
C41 C 0.2779(2) 0.3016(2) 0.26085(16) 0.0219(6) Uani 1 1 d . .
C42 C 0.2850(3) 0.2550(3) 0.32193(17) 0.0261(7) Uani 1 1 d . .
H42 H 0.2961 0.2982 0.3677 0.031 Uiso 1 1 calc R U
C43 C 0.2761(3) 0.1475(3) 0.31742(18) 0.0318(8) Uani 1 1 d . .
C44 C 0.2627(3) 0.0815(3) 0.2520(2) 0.0331(8) Uani 1 1 d . .
H44 H 0.2585 0.0081 0.2491 0.040 Uiso 1 1 calc R U
C45 C 0.2556(3) 0.1257(3) 0.19075(18) 0.0288(7) Uani 1 1 d . .
C46 C 0.2623(3) 0.2337(2) 0.19512(17) 0.0236(6) Uani 1 1 d . .
H46 H 0.2561 0.2617 0.1523 0.028 Uiso 1 1 calc R U
C47 C 0.2742(4) 0.0992(3) 0.3836(2) 0.0426(10) Uani 1 1 d . .
C48 C 0.2397(3) 0.0540(3) 0.1199(2) 0.0361(8) Uani 1 1 d . .
C49 C 0.1405(3) 0.4220(2) 0.26944(17) 0.0231(6) Uani 1 1 d . .
C50 C 0.0626(3) 0.4075(3) 0.20675(18) 0.0264(7) Uani 1 1 d . .
H50 H 0.0867 0.4114 0.1626 0.032 Uiso 1 1 calc R U
C51 C -0.0495(3) 0.3875(3) 0.20720(19) 0.0277(7) Uani 1 1 d . .
C52 C -0.0879(3) 0.3791(3) 0.27054(19) 0.0291(7) Uani 1 1 d . .
H52 H -0.1642 0.3652 0.2710 0.035 Uiso 1 1 calc R U
C53 C -0.0121(3) 0.3916(3) 0.33290(18) 0.0277(7) Uani 1 1 d . .
C54 C 0.0994(3) 0.4141(3) 0.33289(18) 0.0259(7) Uani 1 1 d . .
H54 H 0.1493 0.4244 0.3769 0.031 Uiso 1 1 calc R U
C55 C -0.0518(3) 0.3736(3) 0.4007(2) 0.0339(8) Uani 1 1 d . .
C56 C -0.1276(3) 0.3752(3) 0.1381(2) 0.0344(8) Uani 1 1 d . .
C57 C 0.0930(6) 0.7716(4) 0.2835(4) 0.0777(19) Uani 1 1 d . .
C58 C -0.0009(7) 0.7004(5) 0.2408(4) 0.095(2) Uani 1 1 d . .
H58 H -0.0158 0.6895 0.1900 0.114 Uiso 1 1 calc R U
C59 C -0.0699(5) 0.6476(4) 0.2816(4) 0.0772(18) Uani 1 1 d . .
H59 H -0.1351 0.5993 0.2582 0.093 Uiso 1 1 calc R U
C60 C -0.0425(4) 0.6663(4) 0.3545(4) 0.0748(18) Uani 1 1 d . .
H60 H -0.0890 0.6289 0.3805 0.090 Uiso 1 1 calc R U
C61 C 0.0463(5) 0.7345(4) 0.3909(4) 0.0691(15) Uani 1 1 d . .
H61 H 0.0612 0.7460 0.4418 0.083 Uiso 1 1 calc R U
C62 C 0.1151(5) 0.7870(4) 0.3552(4) 0.0677(15) Uani 1 1 d . .
H62 H 0.1791 0.8350 0.3809 0.081 Uiso 1 1 calc R U
B1 B 0.2697(3) 0.4260(3) 0.26791(18) 0.0202(7) Uani 1 1 d . .
N1 N 0.6803(2) 0.0651(2) 0.19879(13) 0.0207(5) Uani 1 1 d . .
N2 N 0.5781(2) 0.0464(2) 0.08663(14) 0.0268(6) Uani 1 1 d . .
H2A H 0.5340 0.0665 0.0537 0.032 Uiso 1 1 calc R U
N3 N 0.6588(2) -0.1512(2) 0.19202(14) 0.0237(5) Uani 1 1 d . .
N4 N 0.7992(2) -0.1562(2) 0.08772(14) 0.0225(5) Uani 1 1 d . .
O1 O 0.5791(2) -0.10539(19) 0.01406(12) 0.0314(5) Uani 1 1 d . .
O2 O 0.8536(2) 0.1028(2) 0.06545(15) 0.0394(6) Uani 1 1 d . .
F1 F 0.6070(2) 0.53807(18) 0.07299(15) 0.0505(7) Uani 1 1 d . .
F2 F 0.5328(2) 0.37683(16) 0.06695(12) 0.0427(5) Uani 1 1 d . .
F3 F 0.62765(18) 0.4651(2) 0.16642(13) 0.0453(6) Uani 1 1 d . .
F4 F 0.2985(2) 0.7090(3) 0.03198(16) 0.0691(9) Uani 1 1 d . .
F5 F 0.2778(3) 0.7743(2) 0.13634(18) 0.0853(11) Uani 1 1 d . .
F6 F 0.1548(2) 0.6542(3) 0.07083(18) 0.0739(10) Uani 1 1 d . .
F7 F 0.70793(19) 0.5560(3) 0.38480(15) 0.0629(8) Uani 1 1 d . .
F8 F 0.64490(18) 0.41644(18) 0.42168(13) 0.0417(5) Uani 1 1 d . .
F9 F 0.69976(19) 0.5613(2) 0.49573(13) 0.0506(6) Uani 1 1 d . .
F10 F 0.4490(2) 0.7895(2) 0.53515(16) 0.0692(9) Uani 1 1 d . .
F11 F 0.3849(3) 0.8282(2) 0.43437(19) 0.0737(9) Uani 1 1 d . .
F12 F 0.2800(2) 0.7341(2) 0.48802(13) 0.0489(6) Uani 1 1 d . .
F13 F 0.3019(2) 0.16851(18) 0.44408(12) 0.0533(7) Uani 1 1 d . .
F14 F 0.3389(3) 0.0305(2) 0.38778(15) 0.0688(9) Uani 1 1 d . .
F15 F 0.1724(2) 0.0456(2) 0.38423(13) 0.0594(7) Uani 1 1 d . .
F16 F 0.1601(2) -0.0296(2) 0.11356(13) 0.0557(7) Uani 1 1 d . .
F17 F 0.2242(3) 0.10035(19) 0.06470(12) 0.0605(8) Uani 1 1 d . .
F18 F 0.3280(2) 0.0096(2) 0.11216(15) 0.0576(7) Uani 1 1 d . .
F19 F -0.0862(2) 0.2705(2) 0.39999(13) 0.0576(7) Uani 1 1 d . .
F20 F -0.1345(2) 0.4179(3) 0.41149(15) 0.0627(8) Uani 1 1 d . .
F21 F 0.02620(19) 0.4062(2) 0.45950(12) 0.0494(6) Uani 1 1 d . .
F22 F -0.08715(18) 0.3365(2) 0.08141(12) 0.0482(6) Uani 1 1 d . .
F23 F -0.22286(17) 0.3103(2) 0.13616(13) 0.0453(6) Uani 1 1 d . .
F24 F -0.1529(2) 0.4663(2) 0.12559(14) 0.0518(6) Uani 1 1 d . .
F25 F 0.1625(6) 0.8258(4) 0.2500(4) 0.191(3) Uani 1 1 d . .
S1 S 0.89694(6) -0.01201(6) 0.23714(4) 0.02629(17) Uani 1 1 d . .
Fe1 Fe 0.74340(4) -0.04290(4) 0.14444(3) 0.01961(12) Uani 1 1 d . .

loop_
_atom_site_aniso_label
_atom_site_aniso_U_11
_atom_site_aniso_U_22
_atom_site_aniso_U_33
_atom_site_aniso_U_23
_atom_site_aniso_U_13
_atom_site_aniso_U_12
C11 0.0341(18) 0.0317(18) 0.0206(16) 0.0024(13) 0.0020(14) 0.0090(14)
C10 0.049(2) 0.044(2) 0.0321(19) 0.0073(16) -0.0011(17) 0.0206(19)
C9 0.073(3) 0.059(3) 0.0257(19) 0.0154(18) 0.001(2) 0.028(2)
C8 0.077(3) 0.057(3) 0.0243(19) 0.0158(18) 0.017(2) 0.031(2)
C7 0.051(2) 0.041(2) 0.0228(17) 0.0054(15) 0.0101(16) 0.0175(18)
C6 0.0368(18) 0.0235(15) 0.0191(15) 0.0018(12) 0.0034(13) 0.0085(14)
C5 0.0245(15) 0.0265(16) 0.0203(15) 0.0039(12) 0.0070(12) 0.0071(13)
C4 0.0339(18) 0.0290(17) 0.0251(17) 0.0042(13) 0.0052(14) 0.0091(14)
C3 0.0303(17) 0.0297(17) 0.0332(18) 0.0035(14) 0.0121(14) 0.0149(14)
C2 0.0274(17) 0.0309(17) 0.0292(17) 0.0100(14) 0.0058(13) 0.0129(14)
C1 0.0239(15) 0.0277(16) 0.0221(15) 0.0076(12) 0.0036(12) 0.0033(13)
C13 0.0265(16) 0.0329(17) 0.0208(15) 0.0087(13) 0.0051(13) 0.0093(14)
C20 0.0249(16) 0.0275(16) 0.0281(17) 0.0028(13) 0.0064(13) 0.0054(13)
C21 0.0262(17) 0.0321(18) 0.0384(19) 0.0036(15) 0.0124(15) 0.0105(14)
C22 0.0366(19) 0.0271(17) 0.0338(18) 0.0024(14) 0.0131(15) 0.0107(15)
C23 0.0351(18) 0.0239(16) 0.0268(17) 0.0009(13) 0.0097(14) 0.0012(14)
C24 0.0280(16) 0.0247(15) 0.0232(15) 0.0063(12) 0.0053(13) 0.0024(13)
C19 0.040(2) 0.0304(17) 0.0250(17) 0.0084(14) 0.0065(15) 0.0064(15)
C18 0.055(2) 0.0322(19) 0.033(2) 0.0131(15) 0.0049(18) 0.0033(17)
C17 0.061(3) 0.036(2) 0.0306(19) 0.0103(16) 0.0163(19) -0.0091(18)
C16 0.039(2) 0.036(2) 0.039(2) 0.0003(16) 0.0178(17) -0.0021(16)
C15 0.0276(17) 0.0270(16) 0.0322(18) 0.0027(13) 0.0100(14) -0.0007(13)
C14 0.0277(17) 0.0287(17) 0.0260(16) 0.0027(13) 0.0073(14) 0.0104(14)
C12 0.0327(19) 0.039(2) 0.036(2) -0.0020(16) 0.0024(16) -0.0015(16)
C25 0.0196(14) 0.0220(14) 0.0172(14) 0.0050(11) 0.0034(11) 0.0017(11)
C26 0.0223(15) 0.0277(16) 0.0245(16) 0.0083(13) 0.0027(12) 0.0079(13)
C27 0.0324(17) 0.0262(16) 0.0235(16) 0.0112(13) 0.0004(13) 0.0061(14)
C28 0.0337(18) 0.0240(15) 0.0212(15) 0.0070(12) 0.0077(13) 0.0030(13)
C29 0.0256(16) 0.0220(15) 0.0212(15) 0.0034(12) 0.0081(12) 0.0021(12)
C30 0.0211(15) 0.0200(14) 0.0218(15) 0.0053(11) 0.0039(12) 0.0037(12)
C31 0.048(2) 0.047(2) 0.042(2) 0.0262(19) 0.0092(18) 0.0219(19)
C32 0.038(2) 0.0284(17) 0.0355(19) 0.0122(14) 0.0192(16) 0.0063(15)
C33 0.0188(14) 0.0221(14) 0.0201(14) 0.0071(11) 0.0070(12) 0.0048(12)
C34 0.0237(16) 0.0282(16) 0.0293(17) 0.0092(13) 0.0070(13) 0.0097(13)
C35 0.0316(18) 0.0289(17) 0.0300(17) 0.0024(14) 0.0119(14) 0.0075(14)
C36 0.0284(17) 0.0339(18) 0.0262(17) 0.0033(14) 0.0034(14) -0.0009(14)
C37 0.0198(15) 0.0303(16) 0.0209(15) 0.0083(12) 0.0059(12) 0.0039(12)
C38 0.0188(14) 0.0228(15) 0.0209(14) 0.0070(11) 0.0067(12) 0.0056(12)
C39 0.0231(17) 0.048(2) 0.0266(17) 0.0148(15) 0.0036(14) 0.0051(15)
C40 0.044(2) 0.043(2) 0.046(2) -0.0072(18) 0.0079(19) 0.0104(19)
C41 0.0192(14) 0.0253(15) 0.0202(15) 0.0070(12) 0.0025(12) 0.0008(12)
C42 0.0274(16) 0.0258(16) 0.0230(16) 0.0060(12) 0.0026(13) -0.0005(13)
C43 0.0374(19) 0.0291(17) 0.0261(17) 0.0102(14) -0.0003(14) -0.0003(14)
C44 0.039(2) 0.0224(16) 0.0353(19) 0.0077(14) 0.0020(15) 0.0007(14)
C45 0.0297(17) 0.0253(16) 0.0290(17) 0.0059(13) 0.0053(14) -0.0015(13)
C46 0.0237(15) 0.0265(16) 0.0208(15) 0.0082(12) 0.0058(12) 0.0011(12)
C47 0.058(3) 0.0293(19) 0.035(2) 0.0100(15) -0.0016(18) -0.0019(18)
C48 0.043(2) 0.0280(18) 0.035(2) 0.0066(15) 0.0109(17) -0.0009(16)
C49 0.0207(15) 0.0259(15) 0.0242(16) 0.0082(12) 0.0053(12) 0.0044(12)
C50 0.0229(16) 0.0319(17) 0.0275(17) 0.0115(13) 0.0062(13) 0.0075(13)
C51 0.0203(15) 0.0294(17) 0.0345(18) 0.0094(14) 0.0038(14) 0.0058(13)
C52 0.0198(15) 0.0311(17) 0.0390(19) 0.0074(14) 0.0105(14) 0.0069(13)
C53 0.0254(16) 0.0285(17) 0.0312(18) 0.0039(13) 0.0111(14) 0.0066(13)
C54 0.0223(16) 0.0300(17) 0.0255(16) 0.0055(13) 0.0056(13) 0.0039(13)
C55 0.0243(17) 0.043(2) 0.0327(19) 0.0030(15) 0.0100(14) 0.0012(15)
C56 0.0212(16) 0.041(2) 0.042(2) 0.0127(16) 0.0036(15) 0.0076(15)
C57 0.110(5) 0.041(3) 0.103(5) 0.033(3) 0.055(4) 0.022(3)
C58 0.144(7) 0.057(4) 0.096(5) 0.010(3) 0.013(5) 0.062(4)
C59 0.062(3) 0.043(3) 0.121(6) 0.015(3) -0.011(4) 0.020(3)
C60 0.047(3) 0.055(3) 0.132(6) 0.037(3) 0.017(3) 0.021(3)
C61 0.062(3) 0.060(3) 0.097(4) 0.034(3) 0.017(3) 0.023(3)
C62 0.060(3) 0.053(3) 0.094(4) 0.016(3) 0.018(3) 0.017(3)
B1 0.0196(16) 0.0257(17) 0.0173(16) 0.0076(13) 0.0053(13) 0.0052(13)
N1 0.0217(13) 0.0223(12) 0.0195(12) 0.0053(10) 0.0054(10) 0.0054(10)
N2 0.0280(14) 0.0332(15) 0.0206(13) 0.0047(11) 0.0004(11) 0.0142(12)
N3 0.0281(14) 0.0237(13) 0.0187(13) 0.0040(10) 0.0057(11) 0.0023(11)
N4 0.0226(13) 0.0264(13) 0.0193(12) 0.0061(10) 0.0051(10) 0.0044(11)
O1 0.0322(13) 0.0345(13) 0.0253(12) 0.0000(10) -0.0002(10) 0.0103(10)
O2 0.0481(16) 0.0330(14) 0.0421(15) 0.0155(12) 0.0193(13) 0.0044(12)
F1 0.0562(15) 0.0379(12) 0.0764(18) 0.0269(12) 0.0487(14) 0.0144(11)
F2 0.0595(15) 0.0290(11) 0.0487(13) 0.0074(9) 0.0294(12) 0.0160(10)
F3 0.0294(11) 0.0599(15) 0.0544(14) 0.0148(12) 0.0167(10) 0.0181(11)
F4 0.0734(19) 0.094(2) 0.0721(19) 0.0675(18) 0.0317(16) 0.0431(17)
F5 0.132(3) 0.0545(17) 0.079(2) 0.0179(16) -0.005(2) 0.061(2)
F6 0.0402(14) 0.105(2) 0.096(2) 0.072(2) 0.0036(14) 0.0266(15)
F7 0.0284(12) 0.109(2) 0.0749(18) 0.0653(18) 0.0233(12) 0.0246(14)
F8 0.0304(11) 0.0474(13) 0.0508(13) 0.0116(10) 0.0033(10) 0.0185(10)
F9 0.0377(13) 0.0599(15) 0.0438(13) 0.0030(11) -0.0169(10) 0.0087(11)
F10 0.0519(16) 0.0694(18) 0.0674(18) -0.0384(15) 0.0001(14) 0.0147(14)
F11 0.103(3) 0.0350(14) 0.098(2) 0.0160(14) 0.043(2) 0.0278(15)
F12 0.0453(14) 0.0542(14) 0.0496(14) -0.0052(11) 0.0142(11) 0.0241(12)
F13 0.0850(19) 0.0386(12) 0.0243(11) 0.0116(9) -0.0065(11) -0.0108(12)
F14 0.105(2) 0.0584(17) 0.0558(17) 0.0335(14) 0.0091(16) 0.0371(17)
F15 0.0699(18) 0.0570(15) 0.0404(13) 0.0229(11) 0.0026(12) -0.0219(13)
F16 0.0610(16) 0.0478(14) 0.0431(14) -0.0085(11) 0.0112(12) -0.0177(12)
F17 0.117(2) 0.0412(13) 0.0248(11) 0.0054(10) 0.0095(13) 0.0249(15)
F18 0.0546(16) 0.0569(16) 0.0635(17) 0.0002(13) 0.0180(13) 0.0198(13)
F19 0.080(2) 0.0465(14) 0.0415(14) 0.0089(11) 0.0221(13) -0.0104(13)
F20 0.0520(16) 0.098(2) 0.0601(17) 0.0284(15) 0.0353(14) 0.0403(16)
F21 0.0348(12) 0.0777(17) 0.0305(12) 0.0017(11) 0.0110(10) -0.0003(12)
F22 0.0282(11) 0.0811(18) 0.0320(12) 0.0045(11) 0.0009(9) 0.0115(11)
F23 0.0215(10) 0.0623(15) 0.0471(13) 0.0126(11) -0.0007(9) -0.0011(10)
F24 0.0429(14) 0.0540(15) 0.0595(16) 0.0250(12) -0.0064(11) 0.0135(11)
F25 0.293(8) 0.095(3) 0.248(7) 0.073(4) 0.205(7) 0.033(4)
S1 0.0248(4) 0.0286(4) 0.0246(4) 0.0019(3) 0.0003(3) 0.0094(3)
Fe1 0.0203(2) 0.0213(2) 0.0183(2) 0.00460(18) 0.00419(18) 0.00552(18)

loop_
_atom_type_symbol
_atom_type_description
_atom_type_scat_dispersion_real
_atom_type_scat_dispersion_imag
_atom_type_scat_source
C C 0.0181 0.0091 'International Tables Vol C Tables 4.2.6.8 and 6.1.1.4'
H H 0.0000 0.0000 'International Tables Vol C Tables 4.2.6.8 and 6.1.1.4'
B B 0.0090 0.0039 'International Tables Vol C Tables 4.2.6.8 and 6.1.1.4'
N N 0.0311 0.0180 'International Tables Vol C Tables 4.2.6.8 and 6.1.1.4'
O O 0.0492 0.0322 'International Tables Vol C Tables 4.2.6.8 and 6.1.1.4'
F F 0.0727 0.0534 'International Tables Vol C Tables 4.2.6.8 and 6.1.1.4'
S S 0.3331 0.5567 'International Tables Vol C Tables 4.2.6.8 and 6.1.1.4'
Fe Fe -1.1336 3.1974 'International Tables Vol C Tables 4.2.6.8 and 6.1.1.4'

loop_
_geom_angle_atom_site_label_1
_geom_angle_atom_site_label_2
_geom_angle_atom_site_label_3
_geom_angle
C6 C11 C10 121.5(3)
C6 C11 S1 122.5(3)
C10 C11 S1 115.8(3)
C9 C10 C11 119.9(4)
C9 C10 H10 120.0
C11 C10 H10 120.0
C8 C9 C10 119.2(4)
C8 C9 H9 120.4
C10 C9 H9 120.4
C9 C8 C7 120.9(4)
C9 C8 H8 119.5
C7 C8 H8 119.6
C8 C7 C6 121.4(4)
C8 C7 H7 119.3
C6 C7 H7 119.3
C11 C6 C7 117.0(3)
C11 C6 C5 126.2(3)
C7 C6 C5 116.8(3)
N1 C5 C4 120.4(3)
N1 C5 C6 121.1(3)
C4 C5 C6 118.2(3)
C5 C4 C3 119.9(3)
C5 C4 H4 120.0
C3 C4 H4 120.0
C2 C3 C4 119.8(3)
C2 C3 H3 120.1
C4 C3 H3 120.1
C3 C2 C1 117.9(3)
C3 C2 H2 121.1
C1 C2 H2 121.1
N1 C1 N2 114.2(3)
N1 C1 C2 123.5(3)
N2 C1 C2 122.3(3)
O1 C13 N2 118.2(3)
O1 C13 Fe1 132.2(3)
N2 C13 Fe1 109.5(2)
N4 C20 C21 123.5(3)
N4 C20 H20 118.2
C21 C20 H20 118.2
C22 C21 C20 118.5(3)
C22 C21 H21 120.8
C20 C21 H21 120.8
C23 C22 C21 118.8(3)
C23 C22 H22 120.6
C21 C22 H22 120.6
C22 C23 C24 119.8(3)
C22 C23 H23 120.1
C24 C23 H23 120.1
N4 C24 C23 122.5(3)
N4 C24 H24 118.8
C23 C24 H24 118.8
N3 C19 C18 122.8(4)
N3 C19 H19 118.6
C18 C19 H19 118.6
C17 C18 C19 119.0(4)
C17 C18 H18 120.5
C19 C18 H18 120.5
C16 C17 C18 118.9(3)
C16 C17 H17 120.6
C18 C17 H17 120.6
C17 C16 C15 119.0(4)
C17 C16 H16 120.5
C15 C16 H16 120.5
N3 C15 C16 123.0(3)
N3 C15 H15 118.5
C16 C15 H15 118.5
O2 C14 Fe1 176.4(3)
S1 C12 H12A 109.5
S1 C12 H12B 109.5
H12A C12 H12B 109.5
S1 C12 H12C 109.5
H12A C12 H12C 109.5
H12B C12 H12C 109.5
C30 C25 C26 115.4(3)
C30 C25 B1 119.6(3)
C26 C25 B1 124.5(3)
C27 C26 C25 122.0(3)
C27 C26 H26 119.0
C25 C26 H26 119.0
C28 C27 C26 121.5(3)
C28 C27 C31 119.4(3)
C26 C27 C31 119.1(3)
C27 C28 C29 117.3(3)
C27 C28 H28 121.3
C29 C28 H28 121.3
C30 C29 C28 120.9(3)
C30 C29 C32 117.9(3)
C28 C29 C32 121.1(3)
C29 C30 C25 122.7(3)
C29 C30 H30 118.6
C25 C30 H30 118.6
F4 C31 F5 107.2(4)
F4 C31 F6 106.1(3)
F5 C31 F6 104.5(4)
F4 C31 C27 114.0(3)
F5 C31 C27 112.2(3)
F6 C31 C27 112.2(3)
F1 C32 F3 107.7(3)
F1 C32 F2 106.0(3)
F3 C32 F2 105.7(3)
F1 C32 C29 112.9(3)
F3 C32 C29 112.3(3)
F2 C32 C29 111.7(3)
C38 C33 C34 115.3(3)
C38 C33 B1 120.4(3)
C34 C33 B1 123.8(3)
C35 C34 C33 121.9(3)
C35 C34 H34 119.1
C33 C34 H34 119.1
C34 C35 C36 121.7(3)
C34 C35 C40 120.1(3)
C36 C35 C40 118.2(3)
C37 C36 C35 117.2(3)
C37 C36 H36 121.4
C35 C36 H36 121.4
C38 C37 C36 121.0(3)
C38 C37 C39 119.3(3)
C36 C37 C39 119.6(3)
C37 C38 C33 122.9(3)
C37 C38 H38 118.5
C33 C38 H38 118.5
F9 C39 F7 106.7(3)
F9 C39 F8 106.1(3)
F7 C39 F8 106.0(3)
F9 C39 C37 113.5(3)
F7 C39 C37 111.4(3)
F8 C39 C37 112.6(3)
F11 C40 F10 106.9(4)
F11 C40 F12 106.2(4)
F10 C40 F12 105.1(3)
F11 C40 C35 112.4(4)
F10 C40 C35 113.2(4)
F12 C40 C35 112.4(3)
C46 C41 C42 116.2(3)
C46 C41 B1 123.3(3)
C42 C41 B1 119.9(3)
C43 C42 C41 121.9(3)
C43 C42 H42 119.0
C41 C42 H42 119.0
C44 C43 C42 121.2(3)
C44 C43 C47 118.4(3)
C42 C43 C47 120.3(3)
C45 C44 C43 118.0(3)
C45 C44 H44 121.0
C43 C44 H44 121.0
C44 C45 C46 120.9(3)
C44 C45 C48 117.9(3)
C46 C45 C48 121.2(3)
C45 C46 C41 121.8(3)
C45 C46 H46 119.1
C41 C46 H46 119.1
F14 C47 F13 107.4(3)
F14 C47 F15 105.8(3)
F13 C47 F15 105.6(4)
F14 C47 C43 112.6(4)
F13 C47 C43 113.9(3)
F15 C47 C43 111.1(3)
F17 C48 F16 110.4(3)
F17 C48 F18 104.8(3)
F16 C48 F18 102.3(3)
F17 C48 C45 114.1(3)
F16 C48 C45 112.0(3)
F18 C48 C45 112.4(3)
C50 C49 C54 116.2(3)
C50 C49 B1 122.1(3)
C54 C49 B1 120.7(3)
C51 C50 C49 121.9(3)
C51 C50 H50 119.0
C49 C50 H50 119.0
C52 C51 C50 120.7(3)
C52 C51 C56 120.6(3)
C50 C51 C56 118.7(3)
C53 C52 C51 118.2(3)
C53 C52 H52 120.9
C51 C52 H52 120.9
C52 C53 C54 121.2(3)
C52 C53 C55 119.0(3)
C54 C53 C55 119.7(3)
C53 C54 C49 121.7(3)
C53 C54 H54 119.1
C49 C54 H54 119.1
F20 C55 F21 107.5(3)
F20 C55 F19 106.0(3)
F21 C55 F19 104.5(3)
F20 C55 C53 113.4(3)
F21 C55 C53 113.4(3)
F19 C55 C53 111.3(3)
F24 C56 F23 106.1(3)
F24 C56 F22 106.2(3)
F23 C56 F22 106.5(3)
F24 C56 C51 112.5(3)
F23 C56 C51 112.6(3)
F22 C56 C51 112.4(3)
F25 C57 C62 118.3(7)
F25 C57 C58 118.2(7)
C62 C57 C58 123.5(6)
C59 C58 C57 113.7(6)
C59 C58 H58 123.2
C57 C58 H58 123.2
C60 C59 C58 119.9(6)
C60 C59 H59 120.1
C58 C59 H59 120.1
C61 C60 C59 123.2(6)
C61 C60 H60 118.4
C59 C60 H60 118.4
C60 C61 C62 119.6(7)
C60 C61 H61 120.2
C62 C61 H61 120.2
C57 C62 C61 120.0(6)
C57 C62 H62 120.0
C61 C62 H62 120.0
C49 B1 C33 113.9(3)
C49 B1 C25 114.0(2)
C33 B1 C25 103.2(2)
C49 B1 C41 102.4(2)
C33 B1 C41 111.7(2)
C25 B1 C41 112.0(2)
C1 N1 C5 117.8(3)
C1 N1 Fe1 111.6(2)
C5 N1 Fe1 130.6(2)
C1 N2 C13 118.1(3)
C1 N2 H2A 121.0
C13 N2 H2A 121.0
C15 N3 C19 117.2(3)
C15 N3 Fe1 120.8(2)
C19 N3 Fe1 121.4(2)
C24 N4 C20 116.9(3)
C24 N4 Fe1 121.8(2)
C20 N4 Fe1 121.3(2)
C11 S1 C12 100.50(17)
C11 S1 Fe1 104.15(12)
C12 S1 Fe1 108.35(13)
C14 Fe1 C13 82.56(15)
C14 Fe1 N1 93.17(13)
C13 Fe1 N1 82.54(12)
C14 Fe1 N4 88.46(13)
C13 Fe1 N4 95.23(13)
N1 Fe1 N4 177.04(11)
C14 Fe1 N3 176.61(14)
C13 Fe1 N3 94.34(12)
N1 Fe1 N3 87.77(11)
N4 Fe1 N3 90.46(11)
C14 Fe1 S1 91.79(11)
C13 Fe1 S1 170.97(11)
N1 Fe1 S1 90.78(8)
N4 Fe1 S1 91.63(8)
N3 Fe1 S1 91.45(8)

loop_
_geom_bond_atom_site_label_1
_geom_bond_atom_site_label_2
_geom_bond_distance
C11 C6 1.393(5)
C11 C10 1.398(5)
C11 S1 1.775(3)
C10 C9 1.390(6)
C10 H10 0.9500
C9 C8 1.374(6)
C9 H9 0.9500
C8 C7 1.384(5)
C8 H8 0.9500
C7 C6 1.403(5)
C7 H7 0.9500
C6 C5 1.489(4)
C5 N1 1.363(4)
C5 C4 1.394(5)
C4 C3 1.396(5)
C4 H4 0.9500
C3 C2 1.367(5)
C3 H3 0.9500
C2 C1 1.390(5)
C2 H2 0.9500
C1 N1 1.361(4)
C1 N2 1.368(4)
C13 O1 1.234(4)
C13 N2 1.400(4)
C13 Fe1 1.932(3)
C20 N4 1.360(4)
C20 C21 1.395(5)
C20 H20 0.9500
C21 C22 1.383(5)
C21 H21 0.9500
C22 C23 1.379(5)
C22 H22 0.9500
C23 C24 1.396(5)
C23 H23 0.9500
C24 N4 1.348(4)
C24 H24 0.9500
C19 N3 1.349(4)
C19 C18 1.382(5)
C19 H19 0.9500
C18 C17 1.381(6)
C18 H18 0.9500
C17 C16 1.373(6)
C17 H17 0.9500
C16 C15 1.386(5)
C16 H16 0.9500
C15 N3 1.343(4)
C15 H15 0.9500
C14 O2 1.147(4)
C14 Fe1 1.772(3)
C12 S1 1.814(4)
C12 H12A 0.9800
C12 H12B 0.9800
C12 H12C 0.9800
C25 C30 1.397(4)
C25 C26 1.400(4)
C25 B1 1.640(4)
C26 C27 1.391(4)
C26 H26 0.9500
C27 C28 1.385(5)
C27 C31 1.500(5)
C28 C29 1.391(4)
C28 H28 0.9500
C29 C30 1.387(4)
C29 C32 1.496(5)
C30 H30 0.9500
C31 F4 1.317(5)
C31 F5 1.333(5)
C31 F6 1.334(5)
C32 F1 1.337(4)
C32 F3 1.340(4)
C32 F2 1.347(4)
C33 C38 1.400(4)
C33 C34 1.407(4)
C33 B1 1.630(5)
C34 C35 1.387(5)
C34 H34 0.9500
C35 C36 1.393(5)
C35 C40 1.500(5)
C36 C37 1.387(5)
C36 H36 0.9500
C37 C38 1.386(4)
C37 C39 1.495(4)
C38 H38 0.9500
C39 F9 1.334(4)
C39 F7 1.335(4)
C39 F8 1.340(4)
C40 F11 1.330(5)
C40 F10 1.347(5)
C40 F12 1.347(5)
C41 C46 1.399(4)
C41 C42 1.402(4)
C41 B1 1.645(5)
C42 C43 1.387(5)
C42 H42 0.9500
C43 C44 1.386(5)
C43 C47 1.506(5)
C44 C45 1.386(5)
C44 H44 0.9500
C45 C46 1.397(5)
C45 C48 1.499(5)
C46 H46 0.9500
C47 F14 1.323(5)
C47 F13 1.323(5)
C47 F15 1.357(5)
C48 F17 1.307(4)
C48 F16 1.332(4)
C48 F18 1.364(5)
C49 C50 1.399(4)
C49 C54 1.407(4)
C49 B1 1.628(4)
C50 C51 1.395(4)
C50 H50 0.9500
C51 C52 1.390(5)
C51 C56 1.497(5)
C52 C53 1.383(5)
C52 H52 0.9500
C53 C54 1.388(5)
C53 C55 1.502(5)
C54 H54 0.9500
C55 F20 1.308(4)
C55 F21 1.341(4)
C55 F19 1.348(5)
C56 F24 1.339(4)
C56 F23 1.341(4)
C56 F22 1.341(4)
C57 F25 1.337(7)
C57 C62 1.341(9)
C57 C58 1.428(10)
C58 C59 1.421(10)
C58 H58 0.9500
C59 C60 1.363(9)
C59 H59 0.9500
C60 C61 1.332(8)
C60 H60 0.9500
C61 C62 1.348(8)
C61 H61 0.9500
C62 H62 0.9500
N1 Fe1 1.987(3)
N2 H2A 0.8800
N3 Fe1 2.042(3)
N4 Fe1 2.004(3)
S1 Fe1 2.3550(9)

loop_
_geom_hbond_atom_site_label_D
_geom_hbond_atom_site_label_H
_geom_hbond_atom_site_label_A
_geom_hbond_distance_DH
_geom_hbond_distance_HA
_geom_hbond_distance_DA
_geom_hbond_angle_DHA
_geom_hbond_site_symmetry_A
C20 H20 F16 0.95 2.53 3.217(4) 128.9 1_655
C20 H20 S1 0.95 2.78 3.246(3) 111.3 .
C24 H24 O1 0.95 2.49 2.964(4) 110.6 .
C18 H18 F7 0.95 2.59 3.411(4) 144.7 1_545
N2 H2A O1 0.88 1.97 2.844(3) 173.1 2_655
